data_7020444
loop_
_publ_author_name
'Petrov, Pavel A.'
'Naumov, Dmitry Yu'
'Llusar, Rosa'
'G\'omez-Garc\'ia, Carlos J'
'Polo, V\'ictor'
'Konchenko, Sergey N.'

_publ_section_title
;
 Synthesis and structure of a paramagnetic Mo(3)S(4) incomplete cuboidal
 cluster with seven cluster skeletal electrons.
;
_journal_issue 46
_journal_name_full 'Dalton transactions (Cambridge, England : 2003)'
_journal_page_first 14031
_journal_page_last 14034
_journal_paper_doi 10.1039/c2dt31577g
_journal_volume 41
_journal_year 2012
_chemical_formula_sum 'C92.5 H94 Br2.6 Cl0.4 Mo3 O P6 S4'
_chemical_formula_weight 2044.67
_chemical_properties_physical air-sensitive
_space_group_IT_number 14
_symmetry_cell_setting monoclinic
_symmetry_Int_Tables_number 14
_symmetry_space_group_name_Hall '-P 2ybc'
_symmetry_space_group_name_H-M 'P 1 21/c 1'
_atom_sites_solution_hydrogens geom
_atom_sites_solution_primary direct
_atom_sites_solution_secondary difmap
_audit_creation_method SHELXL-97
_cell_angle_alpha 90.00
_cell_angle_beta 99.5800(10)
_cell_angle_gamma 90.00
_cell_formula_units_Z 4
_cell_length_a 15.8775(6)
_cell_length_b 22.7907(8)
_cell_length_c 25.1597(8)
_cell_measurement_reflns_used 8908
_cell_measurement_temperature 150(2)
_cell_measurement_theta_max 27.65
_cell_measurement_theta_min 2.21
_cell_volume 8977.3(5)
_computing_cell_refinement 'Bruker SAINT'
_computing_data_collection 'Bruker APEX2'
_computing_data_reduction 'Bruker SAINT'
_computing_molecular_graphics 'Bruker SHELXTL'
_computing_publication_material 'Bruker SHELXTL'
_computing_structure_refinement 'Bruker SHELXTL'
_computing_structure_solution 'Bruker SHELXTL'
_diffrn_ambient_temperature 150(2)
_diffrn_detector_area_resol_mean 25
_diffrn_measured_fraction_theta_full 0.996
_diffrn_measured_fraction_theta_max 0.995
_diffrn_measurement_device_type 'Bruker Nonius X8Apex CCD area-detector'
_diffrn_measurement_method '\f scans'
_diffrn_radiation_monochromator graphite
_diffrn_radiation_probe x-ray
_diffrn_radiation_type MoK\a
_diffrn_radiation_wavelength 0.71073
_diffrn_reflns_av_R_equivalents 0.0435
_diffrn_reflns_av_sigmaI/netI 0.0602
_diffrn_reflns_limit_h_max 19
_diffrn_reflns_limit_h_min -19
_diffrn_reflns_limit_k_max 27
_diffrn_reflns_limit_k_min -27
_diffrn_reflns_limit_l_max 15
_diffrn_reflns_limit_l_min -30
_diffrn_reflns_number 47394
_diffrn_reflns_theta_full 25.00
_diffrn_reflns_theta_max 25.68
_diffrn_reflns_theta_min 1.21
_diffrn_source 'fine-focus sealed tube'
_diffrn_standards_decay_% 0
_diffrn_standards_number 0
_exptl_absorpt_coefficient_mu 1.824
_exptl_absorpt_correction_T_max 0.5677
_exptl_absorpt_correction_T_min 0.4624
_exptl_absorpt_correction_type multi-scan
_exptl_absorpt_process_details 'Bruker SADABS'
_exptl_crystal_colour black
_exptl_crystal_density_diffrn 1.513
_exptl_crystal_density_method 'not measured'
_exptl_crystal_description prism
_exptl_crystal_F_000 4138
_exptl_crystal_size_max 0.50
_exptl_crystal_size_mid 0.40
_exptl_crystal_size_min 0.35
_refine_diff_density_max 1.522
_refine_diff_density_min -0.884
_refine_diff_density_rms 0.125
_refine_ls_extinction_method none
_refine_ls_goodness_of_fit_ref 1.086
_refine_ls_hydrogen_treatment constr
_refine_ls_matrix_type full
_refine_ls_number_parameters 998
_refine_ls_number_reflns 16960
_refine_ls_number_restraints 101
_refine_ls_restrained_S_all 1.098
_refine_ls_R_factor_all 0.0690
_refine_ls_R_factor_gt 0.0461
_refine_ls_shift/su_max 0.008
_refine_ls_shift/su_mean 0.000
_refine_ls_structure_factor_coef Fsqd
_refine_ls_weighting_details 'calc w=1/[\s^2^(Fo^2^)+(0.0791P)^2^+0.0000P] where P=(Fo^2^+2Fc^2^)/3'
_refine_ls_weighting_scheme calc
_refine_ls_wR_factor_gt 0.1278
_refine_ls_wR_factor_ref 0.1380
_reflns_number_gt 12791
_reflns_number_total 16960
_reflns_threshold_expression >2\s(I)
_cod_data_source_file c2dt31577g.txt
_cod_data_source_block 2b
_cod_original_sg_symbol_H-M 'P 21/c'
_cod_database_code 7020444

loop_
_symmetry_equiv_pos_as_xyz
'x, y, z'
'-x, y+1/2, -z+1/2'
'-x, -y, -z'
'x, -y-1/2, z-1/2'

loop_
_atom_site_label
_atom_site_type_symbol
_atom_site_fract_x
_atom_site_fract_y
_atom_site_fract_z
_atom_site_U_iso_or_equiv
_atom_site_adp_type
_atom_site_occupancy
_atom_site_symmetry_multiplicity
_atom_site_calc_flag
_atom_site_refinement_flags
_atom_site_disorder_assembly
_atom_site_disorder_group
Mo1 Mo 0.09715(2) 0.689940(17) 0.706516(15) 0.01792(11) Uani 1 1 d . . .
Mo2 Mo 0.26766(2) 0.730462(17) 0.719877(15) 0.01878(11) Uani 1 1 d . A .
Mo3 Mo 0.21106(2) 0.656336(17) 0.797590(15) 0.01853(11) Uani 1 1 d . A .
Br1 Br 0.01734(3) 0.78249(2) 0.66139(2) 0.0261(2) Uani 0.859(4) 1 d P A 1
Br2 Br 0.38376(3) 0.79069(2) 0.78550(2) 0.0271(2) Uani 0.843(4) 1 d P A 1
Br3 Br 0.10794(3) 0.66226(2) 0.870260(19) 0.0258(2) Uani 0.894(4) 1 d P A 1
S1 S 0.18853(7) 0.68477(5) 0.64478(4) 0.0210(2) Uani 1 1 d . A .
S2 S 0.32673(7) 0.64193(5) 0.75715(4) 0.0218(2) Uani 1 1 d . . .
S3 S 0.11264(7) 0.59733(5) 0.74254(4) 0.0212(2) Uani 1 1 d . A .
S4 S 0.16633(7) 0.75372(5) 0.77506(4) 0.0201(2) Uani 1 1 d . A .
P11 P -0.04814(8) 0.69768(5) 0.74666(5) 0.0216(3) Uani 1 1 d . A .
P12 P -0.00495(8) 0.63820(5) 0.63290(5) 0.0224(3) Uani 1 1 d . A .
P21 P 0.25686(8) 0.83483(5) 0.67658(5) 0.0225(3) Uani 1 1 d . . .
P22 P 0.38903(8) 0.72625(5) 0.66512(5) 0.0231(3) Uani 1 1 d . . .
P31 P 0.30696(8) 0.69160(5) 0.88822(5) 0.0227(3) Uani 1 1 d . . .
P32 P 0.25232(8) 0.55906(5) 0.84446(5) 0.0228(3) Uani 1 1 d . . .
O33S O 0.7075(6) 0.7404(5) 1.0865(4) 0.159(3) Uani 1 1 d U . .
C11 C -0.1318(3) 0.6802(2) 0.68736(19) 0.0301(12) Uani 1 1 d . . .
H11A H -0.1866 0.6724 0.6999 0.036 Uiso 1 1 calc R A .
H11B H -0.1400 0.7145 0.6629 0.036 Uiso 1 1 calc R . .
C12 C -0.1081(3) 0.6280(2) 0.65703(19) 0.0301(11) Uani 1 1 d . A .
H12A H -0.1535 0.6206 0.6257 0.036 Uiso 1 1 calc R . .
H12B H -0.1042 0.5930 0.6807 0.036 Uiso 1 1 calc R . .
C11S C 0.2760(7) 0.4410(5) 0.4946(4) 0.144(4) Uani 1 1 d DU . .
H11C H 0.2869 0.4830 0.5009 0.216 Uiso 1 1 calc R . .
H11D H 0.2142 0.4341 0.4871 0.216 Uiso 1 1 calc R . .
H11E H 0.3017 0.4283 0.4637 0.216 Uiso 1 1 calc R . .
C12S C 0.3152(8) 0.4064(4) 0.5445(4) 0.127(4) Uani 1 1 d DU . .
C13S C 0.4058(9) 0.4153(5) 0.5595(5) 0.142(4) Uani 1 1 d DU . .
H13S H 0.4354 0.4406 0.5390 0.170 Uiso 1 1 calc R . .
C14S C 0.4502(9) 0.3856(4) 0.6053(4) 0.139(4) Uani 1 1 d DU . .
H14S H 0.5099 0.3896 0.6172 0.166 Uiso 1 1 calc R . .
C15S C 0.4003(6) 0.3515(4) 0.6301(4) 0.093(3) Uani 1 1 d DU . .
H15S H 0.4305 0.3317 0.6607 0.111 Uiso 1 1 calc R . .
C16S C 0.3153(7) 0.3392(3) 0.6205(3) 0.089(3) Uani 1 1 d DU . .
H16S H 0.2883 0.3135 0.6422 0.107 Uiso 1 1 calc R . .
C17S C 0.2741(9) 0.3673(5) 0.5774(5) 0.133(4) Uani 1 1 d DU . .
H17S H 0.2143 0.3612 0.5678 0.160 Uiso 1 1 calc R . .
C21 C 0.3636(3) 0.8475(2) 0.6590(2) 0.0264(11) Uani 1 1 d . A .
H21A H 0.3629 0.8838 0.6374 0.032 Uiso 1 1 calc R . .
H21B H 0.4059 0.8526 0.6924 0.032 Uiso 1 1 calc R . .
C21S C 0.4729(10) 0.5520(8) 1.0290(6) 0.183(6) Uani 1 1 d DU . .
H21S H 0.4509 0.5841 1.0466 0.219 Uiso 1 1 calc R . .
C22 C 0.3894(3) 0.7953(2) 0.62681(19) 0.0275(11) Uani 1 1 d . A .
H22A H 0.4472 0.8022 0.6182 0.033 Uiso 1 1 calc R . .
H22B H 0.3491 0.7919 0.5924 0.033 Uiso 1 1 calc R . .
C22S C 0.5336(8) 0.5592(6) 0.9970(5) 0.125(4) Uani 1 1 d DU . .
H22S H 0.5605 0.5963 0.9956 0.150 Uiso 1 1 calc R . .
C23S C 0.5576(9) 0.5109(8) 0.9654(6) 0.157(5) Uani 1 1 d DU . .
C24S C 0.6112(13) 0.5107(11) 0.9348(8) 0.139(9) Uani 0.50 1 d PDU . .
H24A H 0.5884 0.5320 0.9016 0.209 Uiso 0.50 1 calc PR . .
H24B H 0.6240 0.4702 0.9259 0.209 Uiso 0.50 1 calc PR . .
H24C H 0.6636 0.5300 0.9526 0.209 Uiso 0.50 1 calc PR . .
C31 C 0.3016(3) 0.6302(2) 0.93581(18) 0.0270(11) Uani 1 1 d . A .
H31A H 0.3430 0.6368 0.9693 0.032 Uiso 1 1 calc R . .
H31B H 0.2437 0.6281 0.9454 0.032 Uiso 1 1 calc R . .
C31S C 0.6598(8) 0.8360(6) 1.0894(5) 0.145(5) Uani 1 1 d U . .
H31C H 0.6984 0.8585 1.1163 0.217 Uiso 1 1 calc R . .
H31D H 0.6031 0.8542 1.0837 0.217 Uiso 1 1 calc R . .
H31E H 0.6821 0.8356 1.0553 0.217 Uiso 1 1 calc R . .
C32 C 0.3223(3) 0.5724(2) 0.90944(19) 0.0304(11) Uani 1 1 d . A .
H32A H 0.3163 0.5396 0.9342 0.036 Uiso 1 1 calc R . .
H32B H 0.3825 0.5734 0.9036 0.036 Uiso 1 1 calc R . .
C32S C 0.6538(8) 0.7784(7) 1.1077(5) 0.140(4) Uani 1 1 d U . .
H32C H 0.6684 0.7778 1.1475 0.168 Uiso 1 1 calc R . .
H32D H 0.5942 0.7646 1.0977 0.168 Uiso 1 1 calc R . .
C111 C -0.0760(3) 0.7709(2) 0.76858(19) 0.0249(10) Uani 1 1 d . . .
C112 C -0.1494(3) 0.8004(2) 0.7441(2) 0.0335(12) Uani 1 1 d . A .
H112 H -0.1870 0.7823 0.7155 0.040 Uiso 1 1 calc R . .
C113 C -0.1675(4) 0.8561(2) 0.7613(2) 0.0391(13) Uani 1 1 d . . .
H113 H -0.2172 0.8763 0.7444 0.047 Uiso 1 1 calc R A .
C114 C -0.1128(4) 0.8819(2) 0.8031(2) 0.0416(14) Uani 1 1 d . A .
H114 H -0.1255 0.9199 0.8152 0.050 Uiso 1 1 calc R . .
C115 C -0.0393(4) 0.8531(2) 0.8280(2) 0.0360(13) Uani 1 1 d . . .
H115 H -0.0015 0.8717 0.8562 0.043 Uiso 1 1 calc R A .
C116 C -0.0215(3) 0.7965(2) 0.8109(2) 0.0302(11) Uani 1 1 d . A .
H116 H 0.0275 0.7759 0.8282 0.036 Uiso 1 1 calc R . .
C121 C 0.0213(3) 0.5650(2) 0.61160(18) 0.0277(11) Uani 1 1 d . . .
C122 C -0.0428(4) 0.5276(2) 0.5863(2) 0.0373(13) Uani 1 1 d . A .
H122 H -0.1010 0.5389 0.5834 0.045 Uiso 1 1 calc R . .
C123 C -0.0225(4) 0.4743(2) 0.5655(2) 0.0451(15) Uani 1 1 d . . .
H123 H -0.0670 0.4491 0.5491 0.054 Uiso 1 1 calc R A .
C124 C 0.0620(4) 0.4571(2) 0.5682(2) 0.0401(14) Uani 1 1 d . A .
H124 H 0.0756 0.4209 0.5528 0.048 Uiso 1 1 calc R . .
C125 C 0.1261(4) 0.4937(2) 0.5937(2) 0.0377(13) Uani 1 1 d . . .
H125 H 0.1842 0.4823 0.5961 0.045 Uiso 1 1 calc R A .
C126 C 0.1059(3) 0.5468(2) 0.6157(2) 0.0314(12) Uani 1 1 d . A .
H126 H 0.1504 0.5710 0.6337 0.038 Uiso 1 1 calc R . .
C131 C -0.0849(3) 0.6506(2) 0.79768(18) 0.0232(10) Uani 1 1 d . . .
C132 C -0.0759(3) 0.5891(2) 0.7956(2) 0.0318(12) Uani 1 1 d . A .
H132 H -0.0472 0.5721 0.7691 0.038 Uiso 1 1 calc R . .
C133 C -0.1092(4) 0.5526(3) 0.8327(2) 0.0417(14) Uani 1 1 d . . .
H133 H -0.1034 0.5112 0.8311 0.050 Uiso 1 1 calc R A .
C134 C -0.1504(4) 0.5783(2) 0.8714(2) 0.0431(15) Uani 1 1 d . A .
H134 H -0.1733 0.5543 0.8963 0.052 Uiso 1 1 calc R . .
C135 C -0.1584(4) 0.6383(2) 0.8738(2) 0.0407(14) Uani 1 1 d . . .
H135 H -0.1860 0.6554 0.9007 0.049 Uiso 1 1 calc R A .
C136 C -0.1266(3) 0.6741(2) 0.83755(19) 0.0308(12) Uani 1 1 d . A .
H136 H -0.1332 0.7154 0.8397 0.037 Uiso 1 1 calc R . .
C141 C -0.0325(3) 0.6737(2) 0.56671(18) 0.0265(11) Uani 1 1 d . . .
C142 C 0.0226(3) 0.6682(2) 0.52980(19) 0.0278(11) Uani 1 1 d . A .
H142 H 0.0741 0.6465 0.5391 0.033 Uiso 1 1 calc R . .
C143 C 0.0034(4) 0.6942(2) 0.4794(2) 0.0355(13) Uani 1 1 d . . .
H143 H 0.0416 0.6903 0.4543 0.043 Uiso 1 1 calc R A .
C144 C -0.0695(4) 0.7253(3) 0.4661(2) 0.0416(14) Uani 1 1 d . A .
H144 H -0.0822 0.7434 0.4317 0.050 Uiso 1 1 calc R . .
C145 C -0.1244(5) 0.7307(3) 0.5013(2) 0.0599(19) Uani 1 1 d . . .
H145 H -0.1760 0.7520 0.4911 0.072 Uiso 1 1 calc R A .
C146 C -0.1069(4) 0.7058(3) 0.5519(2) 0.0474(15) Uani 1 1 d . A .
H146 H -0.1457 0.7107 0.5765 0.057 Uiso 1 1 calc R . .
C211 C 0.2420(3) 0.8950(2) 0.72226(18) 0.0279(11) Uani 1 1 d . A .
C212 C 0.3052(4) 0.9356(2) 0.7408(2) 0.0435(14) Uani 1 1 d . . .
H212 H 0.3584 0.9341 0.7282 0.052 Uiso 1 1 calc R A .
C213 C 0.2914(4) 0.9786(3) 0.7778(2) 0.0514(16) Uani 1 1 d . A .
H213 H 0.3352 1.0059 0.7908 0.062 Uiso 1 1 calc R . .
C214 C 0.2135(4) 0.9814(3) 0.7957(2) 0.0507(17) Uani 1 1 d . . .
H214 H 0.2038 1.0107 0.8209 0.061 Uiso 1 1 calc R A .
C215 C 0.1498(4) 0.9415(2) 0.7769(2) 0.0419(14) Uani 1 1 d . A .
H215 H 0.0965 0.9432 0.7893 0.050 Uiso 1 1 calc R . .
C216 C 0.1636(3) 0.8997(2) 0.7404(2) 0.0317(12) Uani 1 1 d . . .
H216 H 0.1190 0.8731 0.7271 0.038 Uiso 1 1 calc R A .
C221 C 0.3920(3) 0.6691(2) 0.61439(19) 0.0251(10) Uani 1 1 d . A .
C222 C 0.3625(3) 0.6129(2) 0.6230(2) 0.0332(12) Uani 1 1 d . . .
H222 H 0.3364 0.6050 0.6536 0.040 Uiso 1 1 calc R A .
C223 C 0.3713(4) 0.5683(2) 0.5865(2) 0.0423(14) Uani 1 1 d . A .
H223 H 0.3508 0.5301 0.5923 0.051 Uiso 1 1 calc R . .
C224 C 0.4095(4) 0.5791(3) 0.5423(2) 0.0462(15) Uani 1 1 d . . .
H224 H 0.4164 0.5481 0.5181 0.055 Uiso 1 1 calc R A .
C225 C 0.4375(4) 0.6343(3) 0.5331(2) 0.0437(15) Uani 1 1 d . A .
H225 H 0.4631 0.6419 0.5022 0.052 Uiso 1 1 calc R . .
C226 C 0.4284(3) 0.6791(2) 0.5688(2) 0.0319(12) Uani 1 1 d . . .
H226 H 0.4475 0.7174 0.5620 0.038 Uiso 1 1 calc R A .
C231 C 0.1913(3) 0.8575(2) 0.61255(18) 0.0239(10) Uani 1 1 d . A .
C232 C 0.1479(3) 0.8183(2) 0.57715(19) 0.0300(11) Uani 1 1 d . . .
H232 H 0.1496 0.7778 0.5861 0.036 Uiso 1 1 calc R A .
C233 C 0.1009(4) 0.8368(2) 0.5279(2) 0.0344(12) Uani 1 1 d . A .
H233 H 0.0704 0.8087 0.5042 0.041 Uiso 1 1 calc R . .
C234 C 0.0982(3) 0.8948(2) 0.5134(2) 0.0320(12) Uani 1 1 d . . .
H234 H 0.0672 0.9072 0.4797 0.038 Uiso 1 1 calc R A .
C235 C 0.1421(4) 0.9351(2) 0.5494(2) 0.0372(13) Uani 1 1 d . A .
H235 H 0.1407 0.9755 0.5401 0.045 Uiso 1 1 calc R . .
C236 C 0.1875(4) 0.9173(2) 0.5980(2) 0.0344(12) Uani 1 1 d . . .
H236 H 0.2166 0.9456 0.6220 0.041 Uiso 1 1 calc R A .
C241 C 0.4988(3) 0.7192(2) 0.7022(2) 0.0322(12) Uani 1 1 d . A .
C242 C 0.5298(4) 0.6641(3) 0.7181(2) 0.0422(14) Uani 1 1 d . . .
H242 H 0.4949 0.6305 0.7091 0.051 Uiso 1 1 calc R A .
C243 C 0.6114(4) 0.6576(4) 0.7471(2) 0.0583(19) Uani 1 1 d . A .
H243 H 0.6325 0.6197 0.7580 0.070 Uiso 1 1 calc R . .
C244 C 0.6618(4) 0.7062(4) 0.7599(3) 0.059(2) Uani 1 1 d . . .
H244 H 0.7181 0.7018 0.7792 0.071 Uiso 1 1 calc R A .
C245 C 0.6311(4) 0.7614(4) 0.7451(3) 0.061(2) Uani 1 1 d . A .
H245 H 0.6655 0.7950 0.7551 0.073 Uiso 1 1 calc R . .
C246 C 0.5500(3) 0.7678(3) 0.7157(2) 0.0445(15) Uani 1 1 d . . .
H246 H 0.5294 0.8057 0.7047 0.053 Uiso 1 1 calc R A .
C311 C 0.2712(3) 0.7564(2) 0.92208(18) 0.0250(10) Uani 1 1 d . A .
C312 C 0.2659(3) 0.8098(2) 0.8955(2) 0.0318(12) Uani 1 1 d . . .
H312 H 0.2796 0.8123 0.8602 0.038 Uiso 1 1 calc R A .
C313 C 0.2406(3) 0.8597(2) 0.9205(2) 0.0351(12) Uani 1 1 d . A .
H313 H 0.2358 0.8961 0.9018 0.042 Uiso 1 1 calc R . .
C314 C 0.2226(3) 0.8569(2) 0.9719(2) 0.0365(13) Uani 1 1 d . . .
H314 H 0.2068 0.8913 0.9893 0.044 Uiso 1 1 calc R A .
C315 C 0.2278(3) 0.8030(2) 0.9984(2) 0.0368(13) Uani 1 1 d . A .
H315 H 0.2151 0.8005 1.0339 0.044 Uiso 1 1 calc R . .
C316 C 0.2511(3) 0.7531(2) 0.97347(19) 0.0304(11) Uani 1 1 d . . .
H316 H 0.2535 0.7165 0.9916 0.036 Uiso 1 1 calc R A .
C321 C 0.3153(3) 0.5077(2) 0.8110(2) 0.0275(11) Uani 1 1 d . A .
C322 C 0.3781(4) 0.4732(3) 0.8399(2) 0.0466(15) Uani 1 1 d . . .
H322 H 0.3893 0.4757 0.8781 0.056 Uiso 1 1 calc R A .
C323 C 0.4247(4) 0.4349(3) 0.8134(3) 0.0609(19) Uani 1 1 d . A .
H323 H 0.4667 0.4107 0.8340 0.073 Uiso 1 1 calc R . .
C324 C 0.4118(4) 0.4311(3) 0.7583(3) 0.0498(16) Uani 1 1 d . . .
H324 H 0.4462 0.4062 0.7405 0.060 Uiso 1 1 calc R A .
C325 C 0.3487(4) 0.4638(2) 0.7300(2) 0.0379(13) Uani 1 1 d . A .
H325 H 0.3370 0.4600 0.6919 0.045 Uiso 1 1 calc R . .
C326 C 0.3009(3) 0.5025(2) 0.7548(2) 0.0298(11) Uani 1 1 d . . .
H326 H 0.2581 0.5257 0.7337 0.036 Uiso 1 1 calc R A .
C331 C 0.4249(3) 0.6998(2) 0.90047(18) 0.0263(11) Uani 1 1 d . A .
C332 C 0.4762(3) 0.6699(3) 0.8703(2) 0.0390(13) Uani 1 1 d . . .
H332 H 0.4510 0.6476 0.8399 0.047 Uiso 1 1 calc R A .
C333 C 0.5647(4) 0.6725(3) 0.8843(2) 0.0442(15) Uani 1 1 d . A .
H333 H 0.5996 0.6521 0.8632 0.053 Uiso 1 1 calc R . .
C334 C 0.6022(4) 0.7045(3) 0.9287(2) 0.0437(15) Uani 1 1 d . . .
H334 H 0.6626 0.7054 0.9388 0.052 Uiso 1 1 calc R A .
C335 C 0.5517(4) 0.7346(3) 0.9578(3) 0.0543(17) Uani 1 1 d . A .
H335 H 0.5775 0.7574 0.9878 0.065 Uiso 1 1 calc R . .
C336 C 0.4635(4) 0.7329(3) 0.9446(2) 0.0438(14) Uani 1 1 d . . .
H336 H 0.4293 0.7541 0.9656 0.053 Uiso 1 1 calc R A .
C341 C 0.1685(3) 0.5105(2) 0.86028(19) 0.0254(10) Uani 1 1 d . A .
C342 C 0.1278(3) 0.4720(2) 0.8208(2) 0.0298(11) Uani 1 1 d . . .
H342 H 0.1427 0.4722 0.7858 0.036 Uiso 1 1 calc R A .
C343 C 0.0655(3) 0.4336(2) 0.8327(2) 0.0352(12) Uani 1 1 d . A .
H343 H 0.0392 0.4070 0.8060 0.042 Uiso 1 1 calc R . .
C344 C 0.0415(3) 0.4338(2) 0.8827(2) 0.0358(13) Uani 1 1 d . . .
H344 H -0.0007 0.4072 0.8906 0.043 Uiso 1 1 calc R A .
C345 C 0.0783(4) 0.4721(2) 0.9207(2) 0.0418(14) Uani 1 1 d . A .
H345 H 0.0609 0.4725 0.9550 0.050 Uiso 1 1 calc R . .
C346 C 0.1417(3) 0.5112(2) 0.9102(2) 0.0350(12) Uani 1 1 d . . .
H346 H 0.1664 0.5381 0.9371 0.042 Uiso 1 1 calc R A .
C34S C 0.7065(11) 0.6762(8) 1.0941(7) 0.188(6) Uani 1 1 d U . .
H34A H 0.6459 0.6637 1.0882 0.226 Uiso 1 1 calc R . .
H34B H 0.7299 0.6682 1.1324 0.226 Uiso 1 1 calc R . .
C35S C 0.7520(11) 0.6373(8) 1.0611(7) 0.218(8) Uani 1 1 d U . .
H35A H 0.7779 0.6610 1.0356 0.327 Uiso 1 1 calc R . .
H35B H 0.7114 0.6095 1.0411 0.327 Uiso 1 1 calc R . .
H35C H 0.7967 0.6156 1.0847 0.327 Uiso 1 1 calc R . .
Cl1 Cl 0.01734(3) 0.78249(2) 0.66139(2) 0.0261(2) Uani 0.141(4) 1 d P A 2
Cl2 Cl 0.38376(3) 0.79069(2) 0.78550(2) 0.0271(2) Uani 0.157(4) 1 d P A 2
Cl3 Cl 0.10794(3) 0.66226(2) 0.870260(19) 0.0258(2) Uani 0.106(4) 1 d P A 2

loop_
_atom_site_aniso_label
_atom_site_aniso_U_11
_atom_site_aniso_U_22
_atom_site_aniso_U_33
_atom_site_aniso_U_23
_atom_site_aniso_U_13
_atom_site_aniso_U_12
Mo1 0.0191(2) 0.0159(2) 0.0188(2) 0.00054(15) 0.00319(16) 0.00012(15)
Mo2 0.0193(2) 0.0168(2) 0.0204(2) 0.00010(16) 0.00404(16) -0.00121(16)
Mo3 0.0190(2) 0.0168(2) 0.0195(2) 0.00087(16) 0.00236(16) -0.00041(15)
Br1 0.0280(3) 0.0219(3) 0.0288(3) 0.0044(2) 0.0061(2) 0.0046(2)
Br2 0.0270(3) 0.0267(3) 0.0276(3) -0.0021(2) 0.0040(2) -0.0045(2)
Br3 0.0252(3) 0.0286(3) 0.0239(3) 0.0007(2) 0.0047(2) -0.0015(2)
S1 0.0224(6) 0.0199(6) 0.0212(5) -0.0015(5) 0.0049(5) -0.0019(5)
S2 0.0221(6) 0.0198(6) 0.0238(6) 0.0020(5) 0.0047(5) 0.0015(5)
S3 0.0231(6) 0.0165(6) 0.0233(6) 0.0007(5) 0.0018(5) -0.0005(5)
S4 0.0214(6) 0.0170(6) 0.0222(5) -0.0014(5) 0.0042(5) 0.0004(5)
P11 0.0216(6) 0.0201(6) 0.0238(6) 0.0003(5) 0.0055(5) 0.0011(5)
P12 0.0213(6) 0.0237(7) 0.0214(6) -0.0017(5) 0.0014(5) -0.0009(5)
P21 0.0260(7) 0.0166(6) 0.0260(6) 0.0001(5) 0.0071(5) -0.0006(5)
P22 0.0224(6) 0.0210(6) 0.0267(6) -0.0002(5) 0.0066(5) -0.0009(5)
P31 0.0242(7) 0.0227(6) 0.0205(6) -0.0016(5) 0.0019(5) -0.0018(5)
P32 0.0245(7) 0.0192(6) 0.0241(6) 0.0026(5) 0.0024(5) -0.0003(5)
O33S 0.144(6) 0.168(6) 0.161(6) 0.002(5) 0.017(5) -0.003(5)
C11 0.020(3) 0.044(3) 0.027(3) 0.000(2) 0.005(2) 0.001(2)
C12 0.026(3) 0.038(3) 0.027(2) -0.003(2) 0.005(2) -0.009(2)
C11S 0.134(7) 0.149(7) 0.133(7) 0.011(6) -0.025(6) 0.001(6)
C12S 0.135(7) 0.123(7) 0.116(6) -0.009(6) 0.004(6) 0.016(6)
C13S 0.137(7) 0.118(7) 0.169(8) -0.025(6) 0.023(6) 0.000(6)
C14S 0.164(8) 0.136(7) 0.106(6) 0.050(6) -0.008(6) -0.019(6)
C15S 0.094(6) 0.114(6) 0.071(5) -0.025(4) 0.018(4) -0.007(5)
C16S 0.108(6) 0.080(5) 0.074(5) -0.007(4) -0.001(5) -0.001(5)
C17S 0.129(7) 0.124(7) 0.146(7) -0.018(6) 0.025(6) 0.000(6)
C21 0.027(3) 0.020(2) 0.034(3) 0.002(2) 0.011(2) -0.002(2)
C21S 0.174(9) 0.189(9) 0.173(8) 0.015(7) -0.006(7) 0.013(7)
C22 0.028(3) 0.027(3) 0.031(3) 0.007(2) 0.013(2) 0.004(2)
C22S 0.131(7) 0.130(7) 0.109(6) 0.021(6) 0.002(6) 0.021(6)
C23S 0.143(8) 0.169(8) 0.148(8) 0.018(7) -0.011(6) 0.004(7)
C24S 0.135(11) 0.148(11) 0.138(11) -0.009(8) 0.030(8) 0.015(8)
C31 0.029(3) 0.028(3) 0.023(2) 0.005(2) 0.001(2) -0.003(2)
C31S 0.103(7) 0.155(8) 0.170(8) -0.008(6) 0.001(6) -0.020(6)
C32 0.032(3) 0.027(3) 0.030(3) 0.007(2) -0.002(2) -0.004(2)
C32S 0.101(7) 0.180(8) 0.135(7) -0.021(6) 0.011(6) 0.006(6)
C111 0.022(2) 0.021(2) 0.034(3) 0.002(2) 0.013(2) 0.001(2)
C112 0.028(3) 0.029(3) 0.044(3) -0.001(2) 0.009(2) 0.002(2)
C113 0.041(3) 0.031(3) 0.048(3) 0.001(3) 0.016(3) 0.013(3)
C114 0.053(4) 0.024(3) 0.053(3) 0.000(3) 0.022(3) 0.007(3)
C115 0.048(3) 0.030(3) 0.034(3) -0.004(2) 0.017(3) 0.001(3)
C116 0.030(3) 0.031(3) 0.032(3) 0.002(2) 0.011(2) 0.004(2)
C121 0.037(3) 0.024(3) 0.021(2) -0.002(2) 0.003(2) -0.005(2)
C122 0.035(3) 0.035(3) 0.040(3) -0.001(3) -0.001(2) -0.008(2)
C123 0.056(4) 0.031(3) 0.044(3) -0.009(3) -0.005(3) -0.012(3)
C124 0.061(4) 0.025(3) 0.034(3) -0.005(2) 0.004(3) -0.003(3)
C125 0.047(3) 0.026(3) 0.041(3) -0.005(2) 0.013(3) 0.003(2)
C126 0.037(3) 0.027(3) 0.031(3) 0.000(2) 0.007(2) -0.005(2)
C131 0.017(2) 0.028(3) 0.024(2) -0.001(2) 0.0016(19) -0.003(2)
C132 0.034(3) 0.028(3) 0.037(3) -0.001(2) 0.016(2) -0.004(2)
C133 0.042(3) 0.032(3) 0.050(3) 0.003(3) 0.006(3) -0.008(3)
C134 0.058(4) 0.035(3) 0.041(3) 0.013(3) 0.025(3) -0.002(3)
C135 0.052(4) 0.040(3) 0.033(3) -0.002(3) 0.018(3) -0.002(3)
C136 0.037(3) 0.024(3) 0.032(3) 0.000(2) 0.010(2) -0.003(2)
C141 0.031(3) 0.024(3) 0.023(2) -0.004(2) -0.001(2) 0.001(2)
C142 0.030(3) 0.023(3) 0.030(3) -0.001(2) 0.001(2) -0.003(2)
C143 0.048(3) 0.032(3) 0.025(3) -0.003(2) 0.003(2) -0.007(3)
C144 0.048(4) 0.047(4) 0.027(3) 0.003(3) -0.003(3) 0.008(3)
C145 0.063(5) 0.081(5) 0.032(3) 0.013(3) -0.002(3) 0.032(4)
C146 0.041(3) 0.066(4) 0.032(3) 0.003(3) -0.001(3) 0.018(3)
C211 0.040(3) 0.020(3) 0.023(2) 0.002(2) 0.003(2) 0.002(2)
C212 0.042(3) 0.028(3) 0.061(4) -0.013(3) 0.009(3) -0.002(3)
C213 0.055(4) 0.034(3) 0.061(4) -0.018(3) -0.002(3) -0.004(3)
C214 0.070(5) 0.036(3) 0.045(3) -0.017(3) 0.006(3) 0.017(3)
C215 0.052(4) 0.036(3) 0.038(3) -0.002(3) 0.010(3) 0.010(3)
C216 0.038(3) 0.024(3) 0.033(3) 0.002(2) 0.006(2) 0.003(2)
C221 0.022(3) 0.025(3) 0.030(2) -0.002(2) 0.008(2) 0.007(2)
C222 0.037(3) 0.027(3) 0.038(3) -0.002(2) 0.014(2) 0.001(2)
C223 0.058(4) 0.023(3) 0.052(3) -0.004(3) 0.027(3) -0.001(3)
C224 0.062(4) 0.036(3) 0.044(3) -0.012(3) 0.019(3) 0.003(3)
C225 0.055(4) 0.049(4) 0.032(3) 0.000(3) 0.021(3) 0.006(3)
C226 0.030(3) 0.032(3) 0.035(3) 0.003(2) 0.012(2) 0.004(2)
C231 0.028(3) 0.020(2) 0.027(2) 0.007(2) 0.013(2) 0.002(2)
C232 0.040(3) 0.021(3) 0.030(3) 0.002(2) 0.010(2) -0.002(2)
C233 0.047(3) 0.026(3) 0.031(3) -0.001(2) 0.007(2) -0.001(2)
C234 0.041(3) 0.030(3) 0.026(3) 0.004(2) 0.007(2) 0.004(2)
C235 0.056(4) 0.019(3) 0.036(3) 0.007(2) 0.005(3) 0.000(2)
C236 0.045(3) 0.025(3) 0.032(3) -0.002(2) 0.002(2) -0.003(2)
C241 0.024(3) 0.045(3) 0.029(3) -0.002(2) 0.008(2) -0.002(2)
C242 0.032(3) 0.053(4) 0.041(3) 0.012(3) 0.007(3) 0.005(3)
C243 0.038(4) 0.091(6) 0.047(4) 0.021(4) 0.011(3) 0.021(4)
C244 0.029(3) 0.107(6) 0.041(3) -0.016(4) 0.004(3) 0.003(4)
C245 0.028(3) 0.082(5) 0.073(5) -0.032(4) 0.008(3) -0.007(3)
C246 0.026(3) 0.052(4) 0.055(4) -0.014(3) 0.004(3) 0.000(3)
C311 0.022(2) 0.027(3) 0.025(2) -0.003(2) 0.002(2) -0.006(2)
C312 0.034(3) 0.032(3) 0.030(3) -0.004(2) 0.006(2) 0.000(2)
C313 0.037(3) 0.031(3) 0.036(3) -0.003(2) 0.002(2) 0.000(2)
C314 0.035(3) 0.037(3) 0.038(3) -0.009(3) 0.005(2) 0.008(2)
C315 0.033(3) 0.048(4) 0.030(3) -0.008(3) 0.008(2) 0.002(3)
C316 0.026(3) 0.037(3) 0.028(3) 0.001(2) 0.003(2) 0.002(2)
C321 0.025(3) 0.017(2) 0.041(3) -0.001(2) 0.006(2) -0.001(2)
C322 0.053(4) 0.042(4) 0.043(3) -0.003(3) 0.002(3) 0.020(3)
C323 0.052(4) 0.062(5) 0.064(4) -0.006(4) -0.006(3) 0.036(3)
C324 0.057(4) 0.036(3) 0.057(4) -0.003(3) 0.012(3) 0.022(3)
C325 0.043(3) 0.027(3) 0.044(3) 0.002(3) 0.008(3) 0.000(3)
C326 0.037(3) 0.019(3) 0.034(3) -0.001(2) 0.008(2) -0.001(2)
C331 0.028(3) 0.025(3) 0.024(2) 0.002(2) -0.001(2) -0.005(2)
C332 0.030(3) 0.057(4) 0.030(3) -0.005(3) 0.004(2) 0.001(3)
C333 0.029(3) 0.066(4) 0.037(3) 0.002(3) 0.004(3) 0.010(3)
C334 0.024(3) 0.055(4) 0.048(3) 0.010(3) -0.005(3) -0.007(3)
C335 0.038(4) 0.063(4) 0.058(4) -0.017(3) -0.004(3) -0.014(3)
C336 0.040(3) 0.050(4) 0.039(3) -0.017(3) 0.001(3) 0.000(3)
C341 0.027(3) 0.017(2) 0.032(3) 0.003(2) 0.005(2) 0.000(2)
C342 0.028(3) 0.026(3) 0.035(3) 0.001(2) 0.006(2) 0.000(2)
C343 0.033(3) 0.028(3) 0.043(3) -0.002(2) 0.004(3) -0.005(2)
C344 0.036(3) 0.025(3) 0.051(3) -0.002(3) 0.021(3) -0.011(2)
C345 0.050(4) 0.037(3) 0.044(3) -0.003(3) 0.022(3) -0.013(3)
C346 0.041(3) 0.029(3) 0.037(3) -0.005(2) 0.013(3) -0.008(2)
C34S 0.197(9) 0.179(9) 0.183(9) 0.031(7) 0.016(7) -0.021(7)
C35S 0.228(10) 0.201(10) 0.225(10) 0.032(7) 0.037(7) 0.036(7)
Cl1 0.0280(3) 0.0219(3) 0.0288(3) 0.0044(2) 0.0061(2) 0.0046(2)
Cl2 0.0270(3) 0.0267(3) 0.0276(3) -0.0021(2) 0.0040(2) -0.0045(2)
Cl3 0.0252(3) 0.0286(3) 0.0239(3) 0.0007(2) 0.0047(2) -0.0015(2)

loop_
_atom_type_symbol
_atom_type_description
_atom_type_scat_dispersion_real
_atom_type_scat_dispersion_imag
_atom_type_scat_source
C C 0.0033 0.0016 'International Tables Vol C Tables 4.2.6.8 and 6.1.1.4'
H H 0.0000 0.0000 'International Tables Vol C Tables 4.2.6.8 and 6.1.1.4'
O O 0.0106 0.0060 'International Tables Vol C Tables 4.2.6.8 and 6.1.1.4'
P P 0.1023 0.0942 'International Tables Vol C Tables 4.2.6.8 and 6.1.1.4'
S S 0.1246 0.1234 'International Tables Vol C Tables 4.2.6.8 and 6.1.1.4'
Mo Mo -1.6832 0.6857 'International Tables Vol C Tables 4.2.6.8 and 6.1.1.4'
Br Br -0.2901 2.4595 'International Tables Vol C Tables 4.2.6.8 and 6.1.1.4'
Cl Cl 0.1484 0.1585 'International Tables Vol C Tables 4.2.6.8 and 6.1.1.4'

loop_
_geom_angle_atom_site_label_1
_geom_angle_atom_site_label_2
_geom_angle_atom_site_label_3
_geom_angle
_geom_angle_site_symmetry_1
_geom_angle_site_symmetry_3
S3 Mo1 S1 100.46(4) . .
S3 Mo1 S4 105.63(4) . .
S1 Mo1 S4 104.71(4) . .
S3 Mo1 P12 82.78(4) . .
S1 Mo1 P12 83.19(4) . .
S4 Mo1 P12 166.85(4) . .
S3 Mo1 Br1 157.55(4) . .
S1 Mo1 Br1 93.59(3) . .
S4 Mo1 Br1 87.36(3) . .
P12 Mo1 Br1 81.60(3) . .
S3 Mo1 P11 87.36(4) . .
S1 Mo1 P11 160.08(4) . .
S4 Mo1 P11 90.53(4) . .
P12 Mo1 P11 79.63(4) . .
Br1 Mo1 P11 74.05(3) . .
S3 Mo1 Mo3 53.75(3) . .
S1 Mo1 Mo3 98.37(3) . .
S4 Mo1 Mo3 54.01(3) . .
P12 Mo1 Mo3 136.21(3) . .
Br1 Mo1 Mo3 141.29(2) . .
P11 Mo1 Mo3 100.99(3) . .
S3 Mo1 Mo2 102.47(3) . .
S1 Mo1 Mo2 52.94(3) . .
S4 Mo1 Mo2 52.91(3) . .
P12 Mo1 Mo2 136.12(3) . .
Br1 Mo1 Mo2 99.964(19) . .
P11 Mo1 Mo2 143.41(3) . .
Mo3 Mo1 Mo2 60.871(14) . .
S1 Mo2 S2 93.74(4) . .
S1 Mo2 S4 104.44(4) . .
S2 Mo2 S4 102.96(4) . .
S1 Mo2 P22 84.21(4) . .
S2 Mo2 P22 84.04(4) . .
S4 Mo2 P22 168.29(4) . .
S1 Mo2 P21 94.57(4) . .
S2 Mo2 P21 160.38(4) . .
S4 Mo2 P21 92.13(4) . .
P22 Mo2 P21 79.16(4) . .
S1 Mo2 Br2 164.30(3) . .
S2 Mo2 Br2 90.35(3) . .
S4 Mo2 Br2 89.35(3) . .
P22 Mo2 Br2 81.14(3) . .
P21 Mo2 Br2 77.18(3) . .
S1 Mo2 Mo1 51.82(3) . .
S2 Mo2 Mo1 94.45(3) . .
S4 Mo2 Mo1 53.75(3) . .
P22 Mo2 Mo1 135.90(3) . .
P21 Mo2 Mo1 104.66(3) . .
Br2 Mo2 Mo1 142.93(2) . .
S1 Mo2 Mo3 95.89(3) . .
S2 Mo2 Mo3 50.69(3) . .
S4 Mo2 Mo3 53.30(3) . .
P22 Mo2 Mo3 134.71(3) . .
P21 Mo2 Mo3 145.38(3) . .
Br2 Mo2 Mo3 98.420(18) . .
Mo1 Mo2 Mo3 58.747(13) . .
S2 Mo3 S3 99.36(4) . .
S2 Mo3 S4 105.14(4) . .
S3 Mo3 S4 104.67(4) . .
S2 Mo3 P32 85.21(4) . .
S3 Mo3 P32 82.44(4) . .
S4 Mo3 P32 165.99(4) . .
S2 Mo3 P31 92.16(4) . .
S3 Mo3 P31 156.68(4) . .
S4 Mo3 P31 91.62(4) . .
P32 Mo3 P31 78.38(4) . .
S2 Mo3 Br3 162.90(4) . .
S3 Mo3 Br3 90.53(3) . .
S4 Mo3 Br3 85.55(3) . .
P32 Mo3 Br3 82.29(3) . .
P31 Mo3 Br3 73.94(3) . .
S2 Mo3 Mo1 97.73(3) . .
S3 Mo3 Mo1 52.42(3) . .
S4 Mo3 Mo1 54.34(3) . .
P32 Mo3 Mo1 134.74(3) . .
P31 Mo3 Mo1 145.93(3) . .
Br3 Mo3 Mo1 99.355(18) . .
S2 Mo3 Mo2 53.45(3) . .
S3 Mo3 Mo2 101.04(3) . .
S4 Mo3 Mo2 52.77(3) . .
P32 Mo3 Mo2 138.63(3) . .
P31 Mo3 Mo2 102.11(3) . .
Br3 Mo3 Mo2 138.27(2) . .
Mo1 Mo3 Mo2 60.382(14) . .
Mo1 S1 Mo2 75.24(4) . .
Mo3 S2 Mo2 75.86(4) . .
Mo1 S3 Mo3 73.83(4) . .
Mo2 S4 Mo3 73.93(3) . .
Mo2 S4 Mo1 73.34(3) . .
Mo3 S4 Mo1 71.65(3) . .
C111 P11 C131 101.5(2) . .
C111 P11 C11 105.0(2) . .
C131 P11 C11 99.6(2) . .
C111 P11 Mo1 116.13(15) . .
C131 P11 Mo1 128.21(16) . .
C11 P11 Mo1 103.15(15) . .
C121 P12 C141 99.7(2) . .
C121 P12 C12 103.8(2) . .
C141 P12 C12 105.2(2) . .
C121 P12 Mo1 119.38(17) . .
C141 P12 Mo1 118.92(16) . .
C12 P12 Mo1 108.12(16) . .
C211 P21 C231 103.1(2) . .
C211 P21 C21 104.7(2) . .
C231 P21 C21 98.9(2) . .
C211 P21 Mo2 115.30(15) . .
C231 P21 Mo2 127.53(16) . .
C21 P21 Mo2 104.08(16) . .
C221 P22 C241 99.1(2) . .
C221 P22 C22 103.9(2) . .
C241 P22 C22 104.7(2) . .
C221 P22 Mo2 120.90(16) . .
C241 P22 Mo2 117.78(16) . .
C22 P22 Mo2 108.56(15) . .
C311 P31 C31 104.8(2) . .
C311 P31 C331 102.9(2) . .
C31 P31 C331 97.0(2) . .
C311 P31 Mo3 117.67(16) . .
C31 P31 Mo3 104.22(16) . .
C331 P31 Mo3 126.40(15) . .
C341 P32 C321 100.8(2) . .
C341 P32 C32 105.1(2) . .
C321 P32 C32 102.6(2) . .
C341 P32 Mo3 119.25(16) . .
C321 P32 Mo3 117.45(16) . .
C32 P32 Mo3 109.73(16) . .
C32S O33S C34S 123.4(13) . .
C12 C11 P11 111.8(3) . .
C12 C11 H11A 109.3 . .
P11 C11 H11A 109.3 . .
C12 C11 H11B 109.3 . .
P11 C11 H11B 109.3 . .
H11A C11 H11B 107.9 . .
C11 C12 P12 112.2(3) . .
C11 C12 H12A 109.2 . .
P12 C12 H12A 109.2 . .
C11 C12 H12B 109.2 . .
P12 C12 H12B 109.2 . .
H12A C12 H12B 107.9 . .
C12S C11S H11C 109.5 . .
C12S C11S H11D 109.5 . .
H11C C11S H11D 109.5 . .
C12S C11S H11E 109.5 . .
H11C C11S H11E 109.5 . .
H11D C11S H11E 109.5 . .
C13S C12S C17S 117.6(12) . .
C13S C12S C11S 113.3(12) . .
C17S C12S C11S 129.0(12) . .
C14S C13S C12S 119.1(13) . .
C14S C13S H13S 120.5 . .
C12S C13S H13S 120.5 . .
C15S C14S C13S 113.8(13) . .
C15S C14S H14S 123.1 . .
C13S C14S H14S 123.1 . .
C14S C15S C16S 133.2(11) . .
C14S C15S H15S 113.4 . .
C16S C15S H15S 113.4 . .
C17S C16S C15S 112.5(11) . .
C17S C16S H16S 123.7 . .
C15S C16S H16S 123.7 . .
C16S C17S C12S 123.7(13) . .
C16S C17S H17S 118.1 . .
C12S C17S H17S 118.1 . .
C22 C21 P21 110.0(3) . .
C22 C21 H21A 109.7 . .
P21 C21 H21A 109.7 . .
C22 C21 H21B 109.7 . .
P21 C21 H21B 109.7 . .
H21A C21 H21B 108.2 . .
C22S C21S C23S 115.6(16) . 3_667
C22S C21S H21S 122.2 . .
C23S C21S H21S 122.2 3_667 .
C21 C22 P22 111.2(3) . .
C21 C22 H22A 109.4 . .
P22 C22 H22A 109.4 . .
C21 C22 H22B 109.4 . .
P22 C22 H22B 109.4 . .
H22A C22 H22B 108.0 . .
C21S C22S C23S 120.7(14) . .
C21S C22S H22S 119.7 . .
C23S C22S H22S 119.7 . .
C24S C23S C22S 128(2) . .
C24S C23S C21S 108(2) . 3_667
C22S C23S C21S 123.2(15) . 3_667
C23S C24S H24A 109.5 . .
C23S C24S H24B 109.5 . .
H24A C24S H24B 109.5 . .
C23S C24S H24C 109.5 . .
H24A C24S H24C 109.5 . .
H24B C24S H24C 109.5 . .
C32 C31 P31 109.4(3) . .
C32 C31 H31A 109.8 . .
P31 C31 H31A 109.8 . .
C32 C31 H31B 109.8 . .
P31 C31 H31B 109.8 . .
H31A C31 H31B 108.2 . .
C32S C31S H31C 109.5 . .
C32S C31S H31D 109.5 . .
H31C C31S H31D 109.5 . .
C32S C31S H31E 109.5 . .
H31C C31S H31E 109.5 . .
H31D C31S H31E 109.5 . .
C31 C32 P32 112.6(3) . .
C31 C32 H32A 109.1 . .
P32 C32 H32A 109.1 . .
C31 C32 H32B 109.1 . .
P32 C32 H32B 109.1 . .
H32A C32 H32B 107.8 . .
O33S C32S C31S 112.4(13) . .
O33S C32S H32C 109.1 . .
C31S C32S H32C 109.1 . .
O33S C32S H32D 109.1 . .
C31S C32S H32D 109.1 . .
H32C C32S H32D 107.9 . .
C116 C111 C112 120.3(5) . .
C116 C111 P11 117.6(4) . .
C112 C111 P11 122.1(4) . .
C113 C112 C111 120.4(5) . .
C113 C112 H112 119.8 . .
C111 C112 H112 119.8 . .
C112 C113 C114 119.4(5) . .
C112 C113 H113 120.3 . .
C114 C113 H113 120.3 . .
C113 C114 C115 121.0(5) . .
C113 C114 H114 119.5 . .
C115 C114 H114 119.5 . .
C114 C115 C116 119.5(5) . .
C114 C115 H115 120.3 . .
C116 C115 H115 120.3 . .
C111 C116 C115 119.5(5) . .
C111 C116 H116 120.3 . .
C115 C116 H116 120.3 . .
C126 C121 C122 118.2(5) . .
C126 C121 P12 121.0(4) . .
C122 C121 P12 120.5(4) . .
C123 C122 C121 120.7(5) . .
C123 C122 H122 119.7 . .
C121 C122 H122 119.7 . .
C122 C123 C124 121.0(5) . .
C122 C123 H123 119.5 . .
C124 C123 H123 119.5 . .
C123 C124 C125 118.7(5) . .
C123 C124 H124 120.6 . .
C125 C124 H124 120.6 . .
C124 C125 C126 120.5(5) . .
C124 C125 H125 119.8 . .
C126 C125 H125 119.8 . .
C125 C126 C121 120.9(5) . .
C125 C126 H126 119.6 . .
C121 C126 H126 119.6 . .
C136 C131 C132 118.1(4) . .
C136 C131 P11 121.3(4) . .
C132 C131 P11 120.5(4) . .
C131 C132 C133 120.5(5) . .
C131 C132 H132 119.7 . .
C133 C132 H132 119.7 . .
C134 C133 C132 119.0(5) . .
C134 C133 H133 120.5 . .
C132 C133 H133 120.5 . .
C135 C134 C133 120.5(5) . .
C135 C134 H134 119.8 . .
C133 C134 H134 119.8 . .
C134 C135 C136 120.8(5) . .
C134 C135 H135 119.6 . .
C136 C135 H135 119.6 . .
C135 C136 C131 121.1(5) . .
C135 C136 H136 119.4 . .
C131 C136 H136 119.4 . .
C142 C141 C146 118.2(5) . .
C142 C141 P12 119.1(4) . .
C146 C141 P12 122.7(4) . .
C141 C142 C143 120.5(5) . .
C141 C142 H142 119.8 . .
C143 C142 H142 119.8 . .
C144 C143 C142 120.0(5) . .
C144 C143 H143 120.0 . .
C142 C143 H143 120.0 . .
C145 C144 C143 120.4(5) . .
C145 C144 H144 119.8 . .
C143 C144 H144 119.8 . .
C144 C145 C146 121.1(6) . .
C144 C145 H145 119.5 . .
C146 C145 H145 119.5 . .
C145 C146 C141 119.9(6) . .
C145 C146 H146 120.1 . .
C141 C146 H146 120.1 . .
C212 C211 C216 118.2(5) . .
C212 C211 P21 123.3(4) . .
C216 C211 P21 118.5(4) . .
C211 C212 C213 120.5(6) . .
C211 C212 H212 119.8 . .
C213 C212 H212 119.8 . .
C214 C213 C212 119.8(6) . .
C214 C213 H213 120.1 . .
C212 C213 H213 120.1 . .
C215 C214 C213 120.0(5) . .
C215 C214 H214 120.0 . .
C213 C214 H214 120.0 . .
C216 C215 C214 119.9(6) . .
C216 C215 H215 120.0 . .
C214 C215 H215 120.0 . .
C215 C216 C211 121.5(5) . .
C215 C216 H216 119.2 . .
C211 C216 H216 119.2 . .
C226 C221 C222 118.4(5) . .
C226 C221 P22 121.6(4) . .
C222 C221 P22 119.8(4) . .
C221 C222 C223 119.7(5) . .
C221 C222 H222 120.1 . .
C223 C222 H222 120.1 . .
C224 C223 C222 120.6(5) . .
C224 C223 H223 119.7 . .
C222 C223 H223 119.7 . .
C225 C224 C223 120.1(5) . .
C225 C224 H224 120.0 . .
C223 C224 H224 120.0 . .
C224 C225 C226 119.7(5) . .
C224 C225 H225 120.1 . .
C226 C225 H225 120.1 . .
C225 C226 C221 121.4(5) . .
C225 C226 H226 119.3 . .
C221 C226 H226 119.3 . .
C232 C231 C236 117.9(4) . .
C232 C231 P21 122.6(4) . .
C236 C231 P21 119.5(4) . .
C231 C232 C233 121.2(5) . .
C231 C232 H232 119.4 . .
C233 C232 H232 119.4 . .
C234 C233 C232 120.9(5) . .
C234 C233 H233 119.6 . .
C232 C233 H233 119.6 . .
C233 C234 C235 118.3(5) . .
C233 C234 H234 120.8 . .
C235 C234 H234 120.8 . .
C236 C235 C234 121.0(5) . .
C236 C235 H235 119.5 . .
C234 C235 H235 119.5 . .
C235 C236 C231 120.7(5) . .
C235 C236 H236 119.6 . .
C231 C236 H236 119.6 . .
C242 C241 C246 119.2(5) . .
C242 C241 P22 119.2(4) . .
C246 C241 P22 121.5(4) . .
C241 C242 C243 120.4(6) . .
C241 C242 H242 119.8 . .
C243 C242 H242 119.8 . .
C244 C243 C242 119.7(7) . .
C244 C243 H243 120.2 . .
C242 C243 H243 120.2 . .
C243 C244 C245 120.5(6) . .
C243 C244 H244 119.8 . .
C245 C244 H244 119.8 . .
C244 C245 C246 119.8(7) . .
C244 C245 H245 120.1 . .
C246 C245 H245 120.1 . .
C245 C246 C241 120.4(6) . .
C245 C246 H246 119.8 . .
C241 C246 H246 119.8 . .
C316 C311 C312 119.6(5) . .
C316 C311 P31 121.7(4) . .
C312 C311 P31 118.7(4) . .
C311 C312 C313 119.9(5) . .
C311 C312 H312 120.0 . .
C313 C312 H312 120.0 . .
C314 C313 C312 120.6(5) . .
C314 C313 H313 119.7 . .
C312 C313 H313 119.7 . .
C313 C314 C315 119.1(5) . .
C313 C314 H314 120.5 . .
C315 C314 H314 120.5 . .
C316 C315 C314 120.6(5) . .
C316 C315 H315 119.7 . .
C314 C315 H315 119.7 . .
C315 C316 C311 120.1(5) . .
C315 C316 H316 119.9 . .
C311 C316 H316 119.9 . .
C322 C321 C326 117.9(5) . .
C322 C321 P32 121.5(4) . .
C326 C321 P32 120.6(4) . .
C321 C322 C323 120.2(5) . .
C321 C322 H322 119.9 . .
C323 C322 H322 119.9 . .
C324 C323 C322 121.7(6) . .
C324 C323 H323 119.1 . .
C322 C323 H323 119.1 . .
C325 C324 C323 118.1(6) . .
C325 C324 H324 121.0 . .
C323 C324 H324 121.0 . .
C324 C325 C326 121.9(5) . .
C324 C325 H325 119.0 . .
C326 C325 H325 119.0 . .
C325 C326 C321 120.1(5) . .
C325 C326 H326 119.9 . .
C321 C326 H326 119.9 . .
C332 C331 C336 118.8(5) . .
C332 C331 P31 122.0(4) . .
C336 C331 P31 118.9(4) . .
C331 C332 C333 120.2(5) . .
C331 C332 H332 119.9 . .
C333 C332 H332 119.9 . .
C334 C333 C332 120.5(5) . .
C334 C333 H333 119.8 . .
C332 C333 H333 119.8 . .
C335 C334 C333 119.3(5) . .
C335 C334 H334 120.4 . .
C333 C334 H334 120.4 . .
C334 C335 C336 121.4(6) . .
C334 C335 H335 119.3 . .
C336 C335 H335 119.3 . .
C335 C336 C331 119.9(5) . .
C335 C336 H336 120.1 . .
C331 C336 H336 120.1 . .
C346 C341 C342 118.3(4) . .
C346 C341 P32 122.2(4) . .
C342 C341 P32 119.5(4) . .
C343 C342 C341 120.1(5) . .
C343 C342 H342 119.9 . .
C341 C342 H342 119.9 . .
C344 C343 C342 120.7(5) . .
C344 C343 H343 119.6 . .
C342 C343 H343 119.6 . .
C345 C344 C343 119.7(5) . .
C345 C344 H344 120.1 . .
C343 C344 H344 120.1 . .
C344 C345 C346 121.1(5) . .
C344 C345 H345 119.5 . .
C346 C345 H345 119.5 . .
C341 C346 C345 120.0(5) . .
C341 C346 H346 120.0 . .
C345 C346 H346 120.0 . .
O33S C34S C35S 120.2(15) . .
O33S C34S H34A 107.3 . .
C35S C34S H34A 107.3 . .
O33S C34S H34B 107.3 . .
C35S C34S H34B 107.3 . .
H34A C34S H34B 106.9 . .
C34S C35S H35A 109.5 . .
C34S C35S H35B 109.5 . .
H35A C35S H35B 109.5 . .
C34S C35S H35C 109.5 . .
H35A C35S H35C 109.5 . .
H35B C35S H35C 109.5 . .

loop_
_geom_bond_atom_site_label_1
_geom_bond_atom_site_label_2
_geom_bond_distance
_geom_bond_site_symmetry_2
Mo1 S3 2.2940(12) .
Mo1 S1 2.2982(11) .
Mo1 S4 2.3797(12) .
Mo1 P12 2.5396(12) .
Mo1 Br1 2.6201(6) .
Mo1 P11 2.6735(12) .
Mo1 Mo3 2.7801(5) .
Mo1 Mo2 2.8271(6) .
Mo2 S1 2.3330(12) .
Mo2 S2 2.3532(12) .
Mo2 S4 2.3538(11) .
Mo2 P22 2.5504(13) .
Mo2 P21 2.6100(12) .
Mo2 Br2 2.6448(7) .
Mo2 Mo3 2.8407(5) .
Mo3 S2 2.2667(12) .
Mo3 S3 2.3342(12) .
Mo3 S4 2.3700(12) .
Mo3 P32 2.5451(12) .
Mo3 P31 2.6472(12) .
Mo3 Br3 2.6530(6) .
P11 C111 1.834(5) .
P11 C131 1.841(5) .
P11 C11 1.868(5) .
P12 C121 1.822(5) .
P12 C141 1.837(5) .
P12 C12 1.853(5) .
P21 C211 1.830(5) .
P21 C231 1.840(5) .
P21 C21 1.843(5) .
P22 C221 1.829(5) .
P22 C241 1.841(5) .
P22 C22 1.846(5) .
P31 C311 1.841(5) .
P31 C31 1.853(5) .
P31 C331 1.856(5) .
P32 C341 1.826(5) .
P32 C321 1.833(5) .
P32 C32 1.843(5) .
O33S C32S 1.383(13) .
O33S C34S 1.476(16) .
C11 C12 1.495(7) .
C11 H11A 0.9900 .
C11 H11B 0.9900 .
C12 H12A 0.9900 .
C12 H12B 0.9900 .
C11S C12S 1.526(15) .
C11S H11C 0.9800 .
C11S H11D 0.9800 .
C11S H11E 0.9800 .
C12S C13S 1.439(16) .
C12S C17S 1.445(16) .
C13S C14S 1.418(15) .
C13S H13S 0.9500 .
C14S C15S 1.335(13) .
C14S H14S 0.9500 .
C15S C16S 1.360(12) .
C15S H15S 0.9500 .
C16S C17S 1.333(14) .
C16S H16S 0.9500 .
C17S H17S 0.9500 .
C21 C22 1.533(6) .
C21 H21A 0.9900 .
C21 H21B 0.9900 .
C21S C22S 1.365(18) .
C21S C23S 1.53(2) 3_667
C21S H21S 0.9500 .
C22 H22A 0.9900 .
C22 H22B 0.9900 .
C22S C23S 1.446(17) .
C22S H22S 0.9500 .
C23S C24S 1.24(2) .
C23S C21S 1.53(2) 3_667
C24S H24A 0.9800 .
C24S H24B 0.9800 .
C24S H24C 0.9800 .
C31 C32 1.534(7) .
C31 H31A 0.9900 .
C31 H31B 0.9900 .
C31S C32S 1.400(15) .
C31S H31C 0.9800 .
C31S H31D 0.9800 .
C31S H31E 0.9800 .
C32 H32A 0.9900 .
C32 H32B 0.9900 .
C32S H32C 0.9900 .
C32S H32D 0.9900 .
C111 C116 1.385(7) .
C111 C112 1.396(7) .
C112 C113 1.386(7) .
C112 H112 0.9500 .
C113 C114 1.381(8) .
C113 H113 0.9500 .
C114 C115 1.393(8) .
C114 H114 0.9500 .
C115 C116 1.404(7) .
C115 H115 0.9500 .
C116 H116 0.9500 .
C121 C126 1.394(7) .
C121 C122 1.397(7) .
C122 C123 1.382(8) .
C122 H122 0.9500 .
C123 C124 1.388(8) .
C123 H123 0.9500 .
C124 C125 1.388(8) .
C124 H124 0.9500 .
C125 C126 1.390(7) .
C125 H125 0.9500 .
C126 H126 0.9500 .
C131 C136 1.397(6) .
C131 C132 1.409(7) .
C132 C133 1.417(7) .
C132 H132 0.9500 .
C133 C134 1.390(8) .
C133 H133 0.9500 .
C134 C135 1.376(8) .
C134 H134 0.9500 .
C135 C136 1.378(7) .
C135 H135 0.9500 .
C136 H136 0.9500 .
C141 C142 1.384(7) .
C141 C146 1.386(7) .
C142 C143 1.387(7) .
C142 H142 0.9500 .
C143 C144 1.351(8) .
C143 H143 0.9500 .
C144 C145 1.348(9) .
C144 H144 0.9500 .
C145 C146 1.379(8) .
C145 H145 0.9500 .
C146 H146 0.9500 .
C211 C212 1.389(7) .
C211 C216 1.399(7) .
C212 C213 1.394(8) .
C212 H212 0.9500 .
C213 C214 1.386(9) .
C213 H213 0.9500 .
C214 C215 1.383(9) .
C214 H214 0.9500 .
C215 C216 1.366(7) .
C215 H215 0.9500 .
C216 H216 0.9500 .
C221 C226 1.385(7) .
C221 C222 1.394(7) .
C222 C223 1.391(7) .
C222 H222 0.9500 .
C223 C224 1.374(7) .
C223 H223 0.9500 .
C224 C225 1.369(8) .
C224 H224 0.9500 .
C225 C226 1.384(7) .
C225 H225 0.9500 .
C226 H226 0.9500 .
C231 C232 1.364(7) .
C231 C236 1.410(7) .
C232 C233 1.402(7) .
C232 H232 0.9500 .
C233 C234 1.369(7) .
C233 H233 0.9500 .
C234 C235 1.391(7) .
C234 H234 0.9500 .
C235 C236 1.373(7) .
C235 H235 0.9500 .
C236 H236 0.9500 .
C241 C242 1.384(8) .
C241 C246 1.383(8) .
C242 C243 1.384(8) .
C242 H242 0.9500 .
C243 C244 1.373(10) .
C243 H243 0.9500 .
C244 C245 1.378(10) .
C244 H244 0.9500 .
C245 C246 1.381(8) .
C245 H245 0.9500 .
C246 H246 0.9500 .
C311 C316 1.384(6) .
C311 C312 1.385(7) .
C312 C313 1.391(7) .
C312 H312 0.9500 .
C313 C314 1.373(7) .
C313 H313 0.9500 .
C314 C315 1.394(8) .
C314 H314 0.9500 .
C315 C316 1.377(7) .
C315 H315 0.9500 .
C316 H316 0.9500 .
C321 C322 1.379(7) .
C321 C326 1.398(7) .
C322 C323 1.385(8) .
C322 H322 0.9500 .
C323 C324 1.370(8) .
C323 H323 0.9500 .
C324 C325 1.353(8) .
C324 H324 0.9500 .
C325 C326 1.380(7) .
C325 H325 0.9500 .
C326 H326 0.9500 .
C331 C332 1.382(7) .
C331 C336 1.397(7) .
C332 C333 1.392(7) .
C332 H332 0.9500 .
C333 C334 1.384(8) .
C333 H333 0.9500 .
C334 C335 1.358(8) .
C334 H334 0.9500 .
C335 C336 1.386(8) .
C335 H335 0.9500 .
C336 H336 0.9500 .
C341 C346 1.390(7) .
C341 C342 1.399(7) .
C342 C343 1.390(7) .
C342 H342 0.9500 .
C343 C344 1.374(7) .
C343 H343 0.9500 .
C344 C345 1.352(7) .
C344 H344 0.9500 .
C345 C346 1.402(7) .
C345 H345 0.9500 .
C346 H346 0.9500 .
C34S C35S 1.482(19) .
C34S H34A 0.9900 .
C34S H34B 0.9900 .
C35S H35A 0.9800 .
C35S H35B 0.9800 .
C35S H35C 0.9800 .
